data_2011296
loop_
_publ_author_name
'Liu, Xiaoming'
'Kilner, Colin A.'
'Thornton-Pett, Mark'
'Halcrow, Malcolm A.'

_publ_section_title
;
 4'-Vinyl-2,2':6',2''-terpyridine
;
_journal_issue 9
_journal_name_full 'Acta Crystallographica Section C'
_journal_page_first 1142
_journal_page_last 1143
_journal_paper_doi 10.1107/S0108270100008295
_journal_volume 56
_journal_year 2000
_chemical_formula_moiety 'C17 H13 N3'
_chemical_formula_sum 'C17 H13 N3'
_chemical_formula_weight 259.30
_chemical_name_systematic
;
4'-Vinyl-2,2':6',2''-terpyridine
;
_space_group_IT_number 61
_symmetry_cell_setting orthorhombic
_symmetry_space_group_name_Hall '-P 2ac 2ab'
_symmetry_space_group_name_H-M 'P b c a'
_audit_creation_method SHELXL-97
_cell_angle_alpha 90.00
_cell_angle_beta 90.00
_cell_angle_gamma 90.00
_cell_formula_units_Z 8
_cell_length_a 7.9476(2)
_cell_length_b 11.5546(3)
_cell_length_c 29.4257(8)
_cell_measurement_reflns_used 14681
_cell_measurement_temperature 150(2)
_cell_measurement_theta_max 27.49
_cell_measurement_theta_min 2.77
_cell_volume 2702.20(12)
_computing_cell_refinement 'DENZO-SMN (Otwinowski & Minor, 1996)'
_computing_data_collection 'COLLECT (Nonius, 1999)'
_computing_data_reduction DENZO-SMN
_computing_molecular_graphics 'ORTEX (McArdle, 1995)'
_computing_publication_material 'local program'
_computing_structure_refinement 'SHELXL97 (Sheldrick, 1997)'
_computing_structure_solution 'SHELXS97 (Sheldrick, 1990)'
_diffrn_ambient_temperature 150(2)
_diffrn_detector_area_resol_mean 9.091
_diffrn_measured_fraction_theta_full .996
_diffrn_measured_fraction_theta_max .996
_diffrn_measurement_device_type 'Nonius KappaCCD area detector diffractometer'
_diffrn_measurement_method
;
  Area detector scans
;
_diffrn_radiation_monochromator graphite
_diffrn_radiation_source 'fine-focus sealed tube'
_diffrn_radiation_type MoK\a
_diffrn_radiation_wavelength .71073
_diffrn_reflns_av_R_equivalents .0738
_diffrn_reflns_av_sigmaI/netI .0488
_diffrn_reflns_limit_h_max 10
_diffrn_reflns_limit_h_min -10
_diffrn_reflns_limit_k_max 15
_diffrn_reflns_limit_k_min -14
_diffrn_reflns_limit_l_max 38
_diffrn_reflns_limit_l_min -38
_diffrn_reflns_number 14681
_diffrn_reflns_theta_full 27.49
_diffrn_reflns_theta_max 27.49
_diffrn_reflns_theta_min 2.77
_exptl_absorpt_coefficient_mu .078
_exptl_absorpt_correction_T_max .9808
_exptl_absorpt_correction_T_min .9498
_exptl_absorpt_correction_type multi-scan
_exptl_absorpt_process_details
;
(SORTAV; Blessing, 1995)
;
_exptl_crystal_colour Colourless
_exptl_crystal_density_diffrn 1.275
_exptl_crystal_density_method 'not measured'
_exptl_crystal_description Plate
_exptl_crystal_F_000 1088
_exptl_crystal_size_max .67
_exptl_crystal_size_mid .50
_exptl_crystal_size_min .25
_refine_diff_density_max .409
_refine_diff_density_min -.199
_refine_ls_extinction_method none
_refine_ls_goodness_of_fit_ref 1.044
_refine_ls_hydrogen_treatment refall
_refine_ls_matrix_type full
_refine_ls_number_parameters 233
_refine_ls_number_reflns 3093
_refine_ls_number_restraints 0
_refine_ls_restrained_S_all 1.044
_refine_ls_R_factor_all .0747
_refine_ls_R_factor_gt .0521
_refine_ls_shift/su_max <0.001
_refine_ls_shift/su_mean .000
_refine_ls_structure_factor_coef Fsqd
_refine_ls_weighting_details 'calc w = 1/[\s^2^(Fo^2^)+(0.0781P)^2^+0.3186P] where P=(Fo^2^+2Fc^2^)/3'
_refine_ls_weighting_scheme calc
_refine_ls_wR_factor_ref .1470
_reflns_number_gt 2246
_reflns_number_total 3093
_reflns_threshold_expression I>2\s(I)
_cod_data_source_file bm1415.cif
_cod_data_source_block I
_cod_depositor_comments
;
The following automatic conversions were performed:
'_symmetry_cell_setting' value 'Orthorhombic' changed to 'orthorhombic'
according to '/home/saulius/struct/CIF-dictionaries/cif_core.dic'
dictionary named 'cif_core.dic' version 2.4.1 from 2010-06-29.

Automatic conversion script
Id: cif_fix_enum 1527 2010-12-29 10:47:43Z saulius 

The following automatic conversions were performed:

'_symmetry_cell_setting' value 'Orthorhombic' changed to
'orthorhombic' according to
/home/saulius/struct/CIF-dictionaries/cif_core.dic dictionary named
'cif_core.dic' version 2.4.1 from 2010-06-29.

Automatic conversion script
Id: cif_fix_values 1715 2011-07-08 13:25:40Z adriana 
;
_cod_database_code 2011296
_cod_database_fobs_code 2011296

loop_
_symmetry_equiv_pos_as_xyz
'x, y, z'
'-x+1/2, y+1/2, z'
'x, -y+1/2, z+1/2'
'-x+1/2, -y, z+1/2'
'-x, -y, -z'
'x-1/2, -y-1/2, -z'
'-x, y-1/2, -z-1/2'
'x-1/2, y, -z-1/2'

loop_
_atom_site_label
_atom_site_fract_x
_atom_site_fract_y
_atom_site_fract_z
_atom_site_U_iso_or_equiv
_atom_site_adp_type
_atom_site_calc_flag
_atom_site_refinement_flags
_atom_site_occupancy
_atom_site_disorder_assembly
_atom_site_disorder_group
_atom_site_type_symbol
N1 .11351(15) .63412(10) .10094(4) .0371(3) Uani d . 1 . . N
C2 .11929(17) .54003(12) .07399(5) .0349(3) Uani d . 1 . . C
C3 .04888(18) .43444(13) .08620(5) .0374(3) Uani d . 1 . . C
H3 .0541(18) .3694(13) .0645(5) .037(4) Uiso d . 1 . . H
C4 -.03288(18) .42401(13) .12804(5) .0397(4) Uani d . 1 . . C
C5 -.04299(19) .52254(14) .15501(5) .0421(4) Uani d . 1 . . C
H5 -.097(2) .5187(13) .1838(6) .046(4) Uiso d . 1 . . H
C6 .03330(18) .62459(13) .14113(5) .0388(4) Uani d . 1 . . C
C7 .20661(17) .55401(11) .02958(5) .0342(3) Uani d . 1 . . C
N8 .22931(16) .45608(10) .00554(4) .0403(3) Uani d . 1 . . N
C9 .3114(2) .46491(14) -.03393(5) .0446(4) Uani d . 1 . . C
H9 .325(2) .3943(15) -.0512(6) .050(4) Uiso d . 1 . . H
C10 .3737(2) .56747(15) -.05100(5) .0460(4) Uani d . 1 . . C
H10 .430(2) .5674(14) -.0797(6) .052(5) Uiso d . 1 . . H
C11 .3488(2) .66726(14) -.02642(5) .0441(4) Uani d . 1 . . C
H11 .390(2) .7436(15) -.0368(6) .052(4) Uiso d . 1 . . H
C12 .26260(19) .66111(13) .01435(5) .0391(4) Uani d . 1 . . C
H12 .2470(19) .7287(14) .0326(5) .042(4) Uiso d . 1 . . H
C13 .03053(19) .73034(14) .17016(5) .0427(4) Uani d . 1 . . C
N14 -.04703(18) .71973(13) .21089(4) .0535(4) Uani d . 1 . . N
C15 -.0578(3) .81609(19) .23649(6) .0613(5) Uani d . 1 . . C
H15 -.107(3) .8048(16) .2666(7) .071(6) Uiso d . 1 . . H
C16 .0045(3) .92223(19) .22361(6) .0639(5) Uani d . 1 . . C
H16 -.011(2) .9919(16) .2438(7) .074(6) Uiso d . 1 . . H
C17 .0891(2) .93078(16) .18251(7) .0558(5) Uani d . 1 . . C
H17 .135(2) 1.0037(18) .1732(6) .070(6) Uiso d . 1 . . H
C18 .1020(2) .83315(14) .15556(6) .0467(4) Uani d . 1 . . C
H18 .158(2) .8369(13) .1263(6) .044(4) Uiso d . 1 . . H
C19 -.1059(2) .31411(15) .14391(6) .0485(4) Uani d . 1 . . C
H19 -.193(3) .3249(16) .1693(7) .075(6) Uiso d . 1 . . H
C20 -.0585(2) .21034(16) .13078(6) .0526(4) Uani d . 1 . . C
H20A -.109(2) .1377(16) .1435(6) .057(5) Uiso d . 1 . . H
H20B .032(3) .1976(15) .1070(7) .069(6) Uiso d . 1 . . H

loop_
_atom_site_aniso_label
_atom_site_aniso_U_11
_atom_site_aniso_U_22
_atom_site_aniso_U_33
_atom_site_aniso_U_12
_atom_site_aniso_U_13
_atom_site_aniso_U_23
N1 .0368(6) .0400(6) .0344(6) .0051(5) -.0002(5) .0011(5)
C2 .0318(7) .0388(7) .0340(7) .0050(6) -.0010(6) .0032(6)
C3 .0363(8) .0402(8) .0355(7) .0001(6) .0000(6) .0028(6)
C4 .0347(8) .0469(8) .0376(8) -.0008(7) -.0005(6) .0077(6)
C5 .0386(8) .0554(9) .0321(8) .0031(7) .0034(6) .0047(7)
C6 .0362(8) .0466(8) .0336(7) .0070(7) -.0017(6) .0014(6)
C7 .0308(7) .0368(7) .0349(7) .0036(6) .0007(6) .0030(6)
N8 .0428(7) .0403(7) .0379(7) .0027(6) .0049(5) -.0002(5)
C9 .0463(9) .0500(9) .0374(8) .0032(7) .0049(7) -.0033(7)
C10 .0408(8) .0614(10) .0358(8) .0019(8) .0062(7) .0052(7)
C11 .0405(8) .0482(9) .0437(9) -.0037(7) .0026(7) .0104(7)
C12 .0384(8) .0388(8) .0402(8) -.0003(7) .0014(6) .0024(6)
C13 .0401(8) .0529(9) .0351(8) .0114(7) -.0043(6) -.0032(7)
N14 .0593(9) .0668(9) .0344(7) .0150(7) -.0014(6) -.0044(6)
C15 .0673(12) .0805(14) .0363(9) .0217(11) -.0048(8) -.0118(9)
C16 .0721(12) .0704(13) .0493(11) .0234(10) -.0180(9) -.0215(9)
C17 .0573(11) .0542(10) .0559(11) .0097(9) -.0144(8) -.0126(9)
C18 .0439(9) .0518(9) .0443(9) .0078(8) -.0058(7) -.0059(7)
C19 .0451(9) .0577(10) .0427(9) -.0090(8) .0034(7) .0091(7)
C20 .0567(10) .0510(10) .0501(10) -.0132(9) -.0013(8) .0094(8)

loop_
_atom_type_symbol
_atom_type_description
_atom_type_scat_dispersion_real
_atom_type_scat_dispersion_imag
_atom_type_scat_source
C C .0033 .0016 'International Tables Vol C Tables 4.2.6.8 and 6.1.1.4'
H H .0000 .0000 'International Tables Vol C Tables 4.2.6.8 and 6.1.1.4'
N N .0061 .0033 'International Tables Vol C Tables 4.2.6.8 and 6.1.1.4'

loop_
_geom_angle_atom_site_label_1
_geom_angle_atom_site_label_2
_geom_angle_atom_site_label_3
_geom_angle
C2 N1 C6 117.83(12)
N1 C2 C3 122.88(13)
N1 C2 C7 116.45(12)
C3 C2 C7 120.67(13)
H3 C3 C2 119.0(8)
H3 C3 C4 121.6(8)
C2 C3 C4 119.40(14)
C5 C4 C3 117.34(13)
C5 C4 C19 120.18(14)
C3 C4 C19 122.49(14)
H5 C5 C6 120.0(10)
H5 C5 C4 119.8(10)
C6 C5 C4 120.19(13)
N1 C6 C5 122.30(13)
N1 C6 C13 116.28(13)
C5 C6 C13 121.42(13)
N8 C7 C12 122.42(13)
N8 C7 C2 115.63(12)
C12 C7 C2 121.95(12)
C9 N8 C7 117.26(12)
H9 C9 N8 116.5(10)
H9 C9 C10 119.6(10)
N8 C9 C10 123.88(15)
H10 C10 C11 122.2(10)
H10 C10 C9 119.3(10)
C11 C10 C9 118.51(14)
H11 C11 C10 122.6(10)
H11 C11 C12 118.4(10)
C10 C11 C12 118.96(14)
H12 C12 C11 120.7(9)
H12 C12 C7 120.3(9)
C11 C12 C7 118.95(14)
N14 C13 C18 122.62(14)
N14 C13 C6 116.10(14)
C18 C13 C6 121.27(14)
C15 N14 C13 116.70(16)
H15 C15 N14 115.0(11)
H15 C15 C16 120.8(11)
N14 C15 C16 124.07(18)
H16 C16 C15 120.4(12)
H16 C16 C17 121.1(12)
C15 C16 C17 118.55(17)
H17 C17 C18 121.7(12)
H17 C17 C16 119.7(12)
C18 C17 C16 118.55(19)
H18 C18 C17 120.4(9)
H18 C18 C13 120.1(9)
C17 C18 C13 119.44(17)
H19 C19 C20 121.2(11)
H19 C19 C4 113.1(11)
C20 C19 C4 125.49(16)
H20A C20 H20B 114.9(14)
H20A C20 C19 122.5(10)
H20B C20 C19 122.6(10)

loop_
_geom_bond_atom_site_label_1
_geom_bond_atom_site_label_2
_geom_bond_site_symmetry_2
_geom_bond_distance
_geom_bond_publ_flag
N1 C2 . 1.3464(18) ?
N1 C6 . 1.3481(18) ?
C2 C3 . 1.390(2) ?
C2 C7 . 1.4882(19) ?
C3 H3 . .987(15) ?
C3 C4 . 1.397(2) ?
C4 C5 . 1.390(2) ?
C4 C19 . 1.472(2) ?
C5 H5 . .951(16) ?
C5 C6 . 1.387(2) ?
C6 C13 . 1.491(2) ?
C7 N8 . 1.3466(17) ?
C7 C12 . 1.3894(19) ?
N8 C9 . 1.3359(19) ?
C9 H9 . .967(17) ?
C9 C10 . 1.379(2) ?
C10 H10 . .956(18) ?
C10 C11 . 1.375(2) ?
C11 H11 . .989(18) ?
C11 C12 . 1.383(2) ?
C12 H12 . .956(16) ?
C13 N14 . 1.3534(19) ?
C13 C18 . 1.385(2) ?
N14 C15 . 1.347(2) ?
C15 H15 . .98(2) ?
C15 C16 . 1.376(3) ?
C16 H16 . 1.01(2) ?
C16 C17 . 1.387(3) ?
C17 H17 . .96(2) ?
C17 C18 . 1.383(2) ?
C18 H18 . .972(17) ?
C19 H19 . 1.03(2) ?
C19 C20 . 1.315(2) ?
C20 H20A . 1.004(19) ?
C20 H20B . 1.01(2) ?

loop_
_geom_torsion_atom_site_label_1
_geom_torsion_atom_site_label_2
_geom_torsion_atom_site_label_3
_geom_torsion_atom_site_label_4
_geom_torsion
C6 N1 C2 C3 -1.0(2)
C6 N1 C2 C7 179.14(12)
N1 C2 C3 H3 178.1(10)
C7 C2 C3 H3 -2.1(10)
N1 C2 C3 C4 .4(2)
C7 C2 C3 C4 -179.77(12)
H3 C3 C4 C5 -176.0(10)
C2 C3 C4 C5 1.7(2)
H3 C3 C4 C19 4.3(10)
C2 C3 C4 C19 -178.07(13)
C3 C4 C5 H5 -179.5(11)
C19 C4 C5 H5 .2(12)
C3 C4 C5 C6 -3.1(2)
C19 C4 C5 C6 176.66(14)
C2 N1 C6 C5 -.5(2)
C2 N1 C6 C13 179.60(12)
H5 C5 C6 N1 179.0(11)
C4 C5 C6 N1 2.6(2)
H5 C5 C6 C13 -1.1(12)
C4 C5 C6 C13 -177.51(13)
N1 C2 C7 N8 172.21(12)
C3 C2 C7 N8 -7.64(19)
N1 C2 C7 C12 -7.0(2)
C3 C2 C7 C12 173.11(13)
C12 C7 N8 C9 1.0(2)
C2 C7 N8 C9 -178.22(12)
C7 N8 C9 H9 -178.7(11)
C7 N8 C9 C10 .3(2)
H9 C9 C10 H10 -.3(16)
N8 C9 C10 H10 -179.3(12)
H9 C9 C10 C11 178.2(11)
N8 C9 C10 C11 -.8(3)
H10 C10 C11 H11 -1.3(17)
C9 C10 C11 H11 -179.8(11)
H10 C10 C11 C12 178.5(12)
C9 C10 C11 C12 .0(2)
H11 C11 C12 H12 -2.4(16)
C10 C11 C12 H12 177.8(11)
H11 C11 C12 C7 -179.0(11)
C10 C11 C12 C7 1.2(2)
N8 C7 C12 H12 -178.4(11)
C2 C7 C12 H12 .8(11)
N8 C7 C12 C11 -1.8(2)
C2 C7 C12 C11 177.44(13)
N1 C6 C13 N14 -178.66(13)
C5 C6 C13 N14 1.4(2)
N1 C6 C13 C18 2.1(2)
C5 C6 C13 C18 -177.85(14)
C18 C13 N14 C15 2.5(2)
C6 C13 N14 C15 -176.80(14)
C13 N14 C15 H15 -175.8(13)
C13 N14 C15 C16 .0(3)
H15 C15 C16 H16 -6.6(19)
N14 C15 C16 H16 177.8(13)
H15 C15 C16 C17 173.2(14)
N14 C15 C16 C17 -2.4(3)
H16 C16 C17 H17 .8(19)
C15 C16 C17 H17 -179.0(14)
H16 C16 C17 C18 -178.0(13)
C15 C16 C17 C18 2.2(3)
H17 C17 C18 H18 -.1(18)
C16 C17 C18 H18 178.6(11)
H17 C17 C18 C13 -178.6(14)
C16 C17 C18 C13 .1(2)
N14 C13 C18 H18 178.9(11)
C6 C13 C18 H18 -1.9(11)
N14 C13 C18 C17 -2.5(2)
C6 C13 C18 C17 176.67(14)
C5 C4 C19 H19 19.2(12)
C3 C4 C19 H19 -161.1(12)
C5 C4 C19 C20 -155.28(17)
C3 C4 C19 C20 24.4(3)
H19 C19 C20 H20A 3.5(18)
C4 C19 C20 H20A 177.5(12)
H19 C19 C20 H20B -176.6(18)
C4 C19 C20 H20B -2.6(13)

loop_
_cod_related_entry_id
_cod_related_entry_database
_cod_related_entry_code
1 ChemSpider 10380120
